data_7158682
loop_
_publ_author_name
'Kaehler, Tanja'
'Lorenz, Jonas'
'Ould, Darren'
'Engl, Dorothea'
'Santi, Micol'
'Gierlichs, Lukas'
'Wirth, Thomas'
'Melen, Rebecca'

_publ_section_title
;
 Borane promoted aryl transfer reaction for the synthesis of \a-aryl
 functionalised \b-hydroxy and \b-keto esters
;
_journal_name_full 'Organic &amp; Biomolecular Chemistry'
_journal_paper_doi 10.1039/D2OB00643J
_journal_year 2022
_chemical_formula_moiety 'C18 H16 F4 O3'
_chemical_formula_sum 'C18 H16 F4 O3'
_chemical_formula_weight 356.31
_chemical_name_systematic ethyl(2S,3S)-3-(4-fluorophenyl)-3-hydroxy-2-methyl-2-(2,4,6-trifluorophenyl)propanoate
_space_group_crystal_system triclinic
_space_group_IT_number 2
_space_group_name_Hall '-P 1'
_space_group_name_H-M_alt 'P -1'
_atom_sites_solution_hydrogens mixed
_atom_sites_solution_primary direct
_audit_creation_method SHELXL-2018/3
_audit_update_record
;
2022-02-24 deposited with the CCDC.	2022-05-09 downloaded from the CCDC.
;
_cell_angle_alpha 113.593(6)
_cell_angle_beta 103.792(7)
_cell_angle_gamma 90.918(7)
_cell_formula_units_Z 2
_cell_length_a 8.0494(7)
_cell_length_b 9.9716(7)
_cell_length_c 11.4118(7)
_cell_measurement_reflns_used 2857
_cell_measurement_temperature 180(2)
_cell_measurement_theta_max 28.6970
_cell_measurement_theta_min 4.0870
_cell_volume 808.79(12)
_computing_cell_refinement 'CrysAlisPro 1.171.41.112a (Rigaku OD, 2021)'
_computing_data_collection 'CrysAlisPro 1.171.41.112a (Rigaku OD, 2021)'
_computing_data_reduction 'CrysAlisPro 1.171.41.112a (Rigaku OD, 2021)'
_computing_molecular_graphics 'XSHELL and shelxle'
_computing_publication_material 'XCIF and publCIF'
_computing_structure_refinement 'SHELXL-2018/3 (Sheldrick, 2018)'
_computing_structure_solution SHELXS
_diffrn_ambient_temperature 180(2)
_diffrn_detector_area_resol_mean 10.5082
_diffrn_measured_fraction_theta_full 0.998
_diffrn_measured_fraction_theta_max 0.998
_diffrn_measurement_device_type 'SuperNova, Dual, Cu at home/near, Atlas'
_diffrn_measurement_method '\w scans'
_diffrn_radiation_type MoK\a
_diffrn_radiation_wavelength 0.71073
_diffrn_reflns_av_R_equivalents 0.0233
_diffrn_reflns_av_unetI/netI 0.0384
_diffrn_reflns_Laue_measured_fraction_full 0.998
_diffrn_reflns_Laue_measured_fraction_max 0.998
_diffrn_reflns_limit_h_max 6
_diffrn_reflns_limit_h_min -9
_diffrn_reflns_limit_k_max 10
_diffrn_reflns_limit_k_min -12
_diffrn_reflns_limit_l_max 13
_diffrn_reflns_limit_l_min -13
_diffrn_reflns_number 6366
_diffrn_reflns_point_group_measured_fraction_full 0.998
_diffrn_reflns_point_group_measured_fraction_max 0.998
_diffrn_reflns_theta_full 25.242
_diffrn_reflns_theta_max 25.350
_diffrn_reflns_theta_min 3.594
_diffrn_source 'micro-focus sealed X-ray tube'
_exptl_absorpt_coefficient_mu 0.129
_exptl_absorpt_correction_T_max 1.000
_exptl_absorpt_correction_T_min 0.250
_exptl_absorpt_correction_type gaussian
_exptl_absorpt_process_details
;
CrysAlisPro 1.171.41.112a (Rigaku Oxford Diffraction, 2021)
Numerical absorption correction based on gaussian integration over
a multifaceted crystal model
Empirical absorption correction using spherical harmonics,
implemented in SCALE3 ABSPACK scaling algorithm.
;
_exptl_crystal_colour Colourless
_exptl_crystal_density_diffrn 1.463
_exptl_crystal_description Block
_exptl_crystal_F_000 368
_exptl_crystal_recrystallization_method 'Re-crystallisation from solvent: DCM/Pentane'
_exptl_crystal_size_max 0.367
_exptl_crystal_size_mid 0.312
_exptl_crystal_size_min 0.264
_refine_diff_density_max 0.216
_refine_diff_density_min -0.211
_refine_diff_density_rms 0.041
_refine_ls_extinction_method none
_refine_ls_goodness_of_fit_ref 1.039
_refine_ls_hydrogen_treatment mixed
_refine_ls_matrix_type full
_refine_ls_number_parameters 231
_refine_ls_number_reflns 2948
_refine_ls_number_restraints 1
_refine_ls_restrained_S_all 1.039
_refine_ls_R_factor_all 0.0566
_refine_ls_R_factor_gt 0.0383
_refine_ls_shift/su_max 0.000
_refine_ls_shift/su_mean 0.000
_refine_ls_structure_factor_coef Fsqd
_refine_ls_weighting_details 'w=1/[\s^2^(Fo^2^)+(0.0353P)^2^+0.2122P] where P=(Fo^2^+2Fc^2^)/3'
_refine_ls_weighting_scheme calc
_refine_ls_wR_factor_gt 0.0810
_refine_ls_wR_factor_ref 0.0922
_reflns_Friedel_coverage 0.000
_reflns_number_gt 2279
_reflns_number_total 2948
_reflns_threshold_expression 'I > 2\s(I)'
_cod_data_source_file d2ob00643j2.cif
_cod_data_source_block RM2205_auto
_cod_original_cell_volume 808.80(11)
_cod_database_code 7158682
_shelx_shelxl_version_number 2018/3
_shelx_space_group_comment
;
The symmetry employed for this shelxl refinement is uniquely defined
by the following loop, which should always be used as a source of
symmetry information in preference to the above space-group names.
They are only intended as comments.
;
_shelx_estimated_absorpt_t_min 0.954
_shelx_estimated_absorpt_t_max 0.967
_publcif_funding_html
;
;

loop_
_space_group_symop_operation_xyz
'x, y, z'
'-x, -y, -z'

loop_
_atom_site_label
_atom_site_type_symbol
_atom_site_fract_x
_atom_site_fract_y
_atom_site_fract_z
_atom_site_U_iso_or_equiv
_atom_site_adp_type
_atom_site_occupancy
_atom_site_site_symmetry_order
_atom_site_calc_flag
_atom_site_refinement_flags_posn
_atom_site_refinement_flags_adp
_atom_site_refinement_flags_occupancy
_atom_site_disorder_assembly
_atom_site_disorder_group
F1 F 0.40911(14) 1.07132(10) 0.82930(10) 0.0331(3) Uani 1 1 d . . . . .
F3 F 0.25227(16) 0.56642(10) 0.54771(11) 0.0415(3) Uani 1 1 d . . . . .
F4 F 0.68459(17) 0.33867(12) 0.80544(12) 0.0520(4) Uani 1 1 d . . . . .
F2 F 0.68054(17) 0.83899(14) 0.49524(13) 0.0541(4) Uani 1 1 d . . . . .
O3 O 0.05802(16) 1.01163(12) 0.71485(11) 0.0278(3) Uani 1 1 d . . . . .
O2 O 0.09753(17) 1.03800(12) 0.92426(12) 0.0310(3) Uani 1 1 d . . . . .
O1 O 0.1468(2) 0.77262(15) 0.95676(14) 0.0417(4) Uani 1 1 d D . . . .
H1 H 0.101(3) 0.850(2) 0.984(2) 0.063 Uiso 1 1 d D U . . .
C6 C 0.3128(2) 0.82067(17) 0.69104(16) 0.0218(4) Uani 1 1 d . . . . .
C9 C 0.1101(2) 0.96937(17) 0.81297(17) 0.0246(4) Uani 1 1 d . . . . .
C12 C 0.2709(3) 0.79972(18) 0.89642(17) 0.0274(4) Uani 1 1 d . . . . .
H12 H 0.346607 0.893288 0.960510 0.033 Uiso 1 1 calc R U . . .
C17 C 0.4160(3) 0.41929(19) 0.82168(19) 0.0348(5) Uani 1 1 d . . . . .
H17 H 0.369844 0.322023 0.801832 0.042 Uiso 1 1 calc R U . . .
C1 C 0.4218(2) 0.94721(17) 0.72453(17) 0.0252(4) Uani 1 1 d . . . . .
C14 C 0.5530(3) 0.70123(18) 0.87955(17) 0.0290(4) Uani 1 1 d . . . . .
H14 H 0.600632 0.798329 0.900221 0.035 Uiso 1 1 calc R U . . .
C4 C 0.4653(3) 0.7012(2) 0.52103(18) 0.0330(5) Uani 1 1 d . . . . .
H4 H 0.480852 0.614648 0.450685 0.040 Uiso 1 1 calc R U . . .
C13 C 0.3809(2) 0.67464(17) 0.87199(16) 0.0248(4) Uani 1 1 d . . . . .
C7 C 0.1810(2) 0.81980(17) 0.76748(16) 0.0230(4) Uani 1 1 d . . . . .
C2 C 0.5443(3) 0.9594(2) 0.66261(19) 0.0334(5) Uani 1 1 d . . . . .
H2 H 0.612877 1.050346 0.689192 0.040 Uiso 1 1 calc R U . . .
C10 C 0.0001(3) 1.15776(18) 0.75389(18) 0.0292(4) Uani 1 1 d . . . . .
H10A H 0.092652 1.233284 0.824260 0.035 Uiso 1 1 calc R U . . .
H10B H -0.102243 1.159519 0.788191 0.035 Uiso 1 1 calc R U . . .
C18 C 0.3131(3) 0.53265(18) 0.84446(18) 0.0298(4) Uani 1 1 d . . . . .
H18 H 0.195824 0.513211 0.841240 0.036 Uiso 1 1 calc R U . . .
C3 C 0.5623(3) 0.8333(2) 0.56037(19) 0.0349(5) Uani 1 1 d . . . . .
C5 C 0.3442(2) 0.69908(17) 0.58754(17) 0.0276(4) Uani 1 1 d . . . . .
C8 C 0.0200(3) 0.70521(19) 0.68331(19) 0.0325(4) Uani 1 1 d . . . . .
H8A H -0.020714 0.709318 0.596884 0.049 Uiso 1 1 calc R U . . .
H8B H -0.071231 0.727369 0.729364 0.049 Uiso 1 1 calc R U . . .
H8C H 0.049798 0.606263 0.670294 0.049 Uiso 1 1 calc R U . . .
C15 C 0.6582(3) 0.5889(2) 0.85754(18) 0.0329(5) Uani 1 1 d . . . . .
H15 H 0.776438 0.607304 0.862509 0.039 Uiso 1 1 calc R U . . .
C11 C -0.0444(3) 1.1882(2) 0.6324(2) 0.0374(5) Uani 1 1 d . . . . .
H11A H 0.057321 1.184379 0.598558 0.056 Uiso 1 1 calc R U . . .
H11B H -0.081933 1.286374 0.654906 0.056 Uiso 1 1 calc R U . . .
H11C H -0.137609 1.113832 0.564197 0.056 Uiso 1 1 calc R U . . .
C16 C 0.5838(3) 0.45016(19) 0.82834(18) 0.0340(5) Uani 1 1 d . . . . .

loop_
_atom_site_aniso_label
_atom_site_aniso_U_11
_atom_site_aniso_U_22
_atom_site_aniso_U_33
_atom_site_aniso_U_23
_atom_site_aniso_U_13
_atom_site_aniso_U_12
F1 0.0381(7) 0.0234(5) 0.0318(6) 0.0042(4) 0.0118(5) 0.0019(4)
F3 0.0506(8) 0.0229(5) 0.0434(7) 0.0029(5) 0.0187(6) 0.0010(5)
F4 0.0619(9) 0.0447(7) 0.0653(8) 0.0289(6) 0.0328(7) 0.0364(6)
F2 0.0487(9) 0.0701(8) 0.0606(8) 0.0306(7) 0.0388(7) 0.0148(7)
O3 0.0322(8) 0.0277(6) 0.0280(7) 0.0150(5) 0.0093(6) 0.0132(5)
O2 0.0394(9) 0.0315(6) 0.0320(7) 0.0168(6) 0.0201(6) 0.0157(6)
O1 0.0582(11) 0.0457(8) 0.0495(9) 0.0340(7) 0.0382(8) 0.0324(7)
C6 0.0228(10) 0.0252(8) 0.0193(8) 0.0115(7) 0.0048(7) 0.0076(7)
C9 0.0220(10) 0.0266(9) 0.0303(10) 0.0150(8) 0.0103(8) 0.0057(7)
C12 0.0354(12) 0.0260(9) 0.0272(9) 0.0137(7) 0.0143(9) 0.0117(8)
C17 0.0475(14) 0.0251(9) 0.0374(11) 0.0154(8) 0.0167(10) 0.0107(9)
C1 0.0276(11) 0.0234(8) 0.0242(9) 0.0084(7) 0.0085(8) 0.0075(7)
C14 0.0361(13) 0.0263(9) 0.0256(9) 0.0124(7) 0.0070(9) 0.0068(8)
C4 0.0384(13) 0.0367(10) 0.0268(10) 0.0124(8) 0.0142(9) 0.0169(9)
C13 0.0315(12) 0.0259(9) 0.0202(9) 0.0118(7) 0.0085(8) 0.0093(8)
C7 0.0238(11) 0.0226(8) 0.0248(9) 0.0108(7) 0.0086(8) 0.0058(7)
C2 0.0290(12) 0.0349(10) 0.0398(11) 0.0180(9) 0.0110(9) 0.0037(8)
C10 0.0298(12) 0.0271(9) 0.0373(10) 0.0171(8) 0.0136(9) 0.0138(8)
C18 0.0322(12) 0.0308(9) 0.0322(10) 0.0171(8) 0.0115(9) 0.0085(8)
C3 0.0315(12) 0.0473(11) 0.0377(11) 0.0235(9) 0.0193(10) 0.0135(9)
C5 0.0315(12) 0.0237(9) 0.0269(9) 0.0106(7) 0.0061(8) 0.0057(8)
C8 0.0283(12) 0.0303(9) 0.0397(11) 0.0152(8) 0.0096(9) 0.0021(8)
C15 0.0315(12) 0.0421(11) 0.0313(10) 0.0187(8) 0.0125(9) 0.0143(9)
C11 0.0428(14) 0.0396(10) 0.0417(12) 0.0256(9) 0.0165(10) 0.0187(9)
C16 0.0465(14) 0.0322(10) 0.0312(10) 0.0166(8) 0.0171(10) 0.0231(9)

loop_
_atom_type_symbol
_atom_type_description
_atom_type_scat_dispersion_real
_atom_type_scat_dispersion_imag
_atom_type_scat_source
C C 0.0033 0.0016 'International Tables Vol C Tables 4.2.6.8 and 6.1.1.4'
H H 0.0000 0.0000 'International Tables Vol C Tables 4.2.6.8 and 6.1.1.4'
O O 0.0106 0.0060 'International Tables Vol C Tables 4.2.6.8 and 6.1.1.4'
F F 0.0171 0.0103 'International Tables Vol C Tables 4.2.6.8 and 6.1.1.4'

loop_
_geom_angle_atom_site_label_1
_geom_angle_atom_site_label_2
_geom_angle_atom_site_label_3
_geom_angle
_geom_angle_site_symmetry_1
_geom_angle_site_symmetry_3
_geom_angle_publ_flag
C9 O3 C10 114.98(13) . . ?
C12 O1 H1 106.9(17) . . ?
C1 C6 C5 112.59(16) . . ?
C1 C6 C7 121.62(14) . . ?
C5 C6 C7 125.73(15) . . ?
O2 C9 O3 123.83(14) . . ?
O2 C9 C7 123.69(15) . . ?
O3 C9 C7 112.43(14) . . ?
O1 C12 C13 107.73(13) . . ?
O1 C12 C7 110.80(15) . . ?
C13 C12 C7 113.50(13) . . ?
O1 C12 H12 108.2 . . ?
C13 C12 H12 108.2 . . ?
C7 C12 H12 108.2 . . ?
C16 C17 C18 118.72(17) . . ?
C16 C17 H17 120.6 . . ?
C18 C17 H17 120.6 . . ?
F1 C1 C2 116.08(15) . . ?
F1 C1 C6 117.79(15) . . ?
C2 C1 C6 126.13(15) . . ?
C13 C14 C15 121.52(17) . . ?
C13 C14 H14 119.2 . . ?
C15 C14 H14 119.2 . . ?
C3 C4 C5 117.24(16) . . ?
C3 C4 H4 121.4 . . ?
C5 C4 H4 121.4 . . ?
C14 C13 C18 118.83(15) . . ?
C14 C13 C12 119.89(15) . . ?
C18 C13 C12 121.27(17) . . ?
C6 C7 C9 109.95(13) . . ?
C6 C7 C8 113.72(14) . . ?
C9 C7 C8 104.67(14) . . ?
C6 C7 C12 109.77(14) . . ?
C9 C7 C12 106.68(13) . . ?
C8 C7 C12 111.71(14) . . ?
C3 C2 C1 116.31(17) . . ?
C3 C2 H2 121.8 . . ?
C1 C2 H2 121.8 . . ?
O3 C10 C11 106.98(14) . . ?
O3 C10 H10A 110.3 . . ?
C11 C10 H10A 110.3 . . ?
O3 C10 H10B 110.3 . . ?
C11 C10 H10B 110.3 . . ?
H10A C10 H10B 108.6 . . ?
C17 C18 C13 120.38(19) . . ?
C17 C18 H18 119.8 . . ?
C13 C18 H18 119.8 . . ?
F2 C3 C4 118.46(17) . . ?
F2 C3 C2 118.87(18) . . ?
C4 C3 C2 122.68(18) . . ?
F3 C5 C4 115.81(15) . . ?
F3 C5 C6 119.16(16) . . ?
C4 C5 C6 125.02(17) . . ?
C7 C8 H8A 109.5 . . ?
C7 C8 H8B 109.5 . . ?
H8A C8 H8B 109.5 . . ?
C7 C8 H8C 109.5 . . ?
H8A C8 H8C 109.5 . . ?
H8B C8 H8C 109.5 . . ?
C16 C15 C14 117.21(19) . . ?
C16 C15 H15 121.4 . . ?
C14 C15 H15 121.4 . . ?
C10 C11 H11A 109.5 . . ?
C10 C11 H11B 109.5 . . ?
H11A C11 H11B 109.5 . . ?
C10 C11 H11C 109.5 . . ?
H11A C11 H11C 109.5 . . ?
H11B C11 H11C 109.5 . . ?
C17 C16 F4 118.69(17) . . ?
C17 C16 C15 123.31(16) . . ?
F4 C16 C15 117.99(19) . . ?

loop_
_geom_bond_atom_site_label_1
_geom_bond_atom_site_label_2
_geom_bond_distance
_geom_bond_site_symmetry_2
_geom_bond_publ_flag
F1 C1 1.3599(18) . ?
F3 C5 1.353(2) . ?
F4 C16 1.3636(19) . ?
F2 C3 1.353(2) . ?
O3 C9 1.329(2) . ?
O3 C10 1.4631(18) . ?
O2 C9 1.208(2) . ?
O1 C12 1.419(2) . ?
O1 H1 0.837(16) . ?
C6 C1 1.388(2) . ?
C6 C5 1.391(2) . ?
C6 C7 1.528(2) . ?
C9 C7 1.539(2) . ?
C12 C13 1.514(2) . ?
C12 C7 1.569(2) . ?
C12 H12 1.0000 . ?
C17 C16 1.358(3) . ?
C17 C18 1.388(2) . ?
C17 H17 0.9500 . ?
C1 C2 1.373(3) . ?
C14 C13 1.381(3) . ?
C14 C15 1.394(2) . ?
C14 H14 0.9500 . ?
C4 C3 1.368(3) . ?
C4 C5 1.375(3) . ?
C4 H4 0.9500 . ?
C13 C18 1.392(2) . ?
C7 C8 1.545(3) . ?
C2 C3 1.370(3) . ?
C2 H2 0.9500 . ?
C10 C11 1.499(2) . ?
C10 H10A 0.9900 . ?
C10 H10B 0.9900 . ?
C18 H18 0.9500 . ?
C8 H8A 0.9800 . ?
C8 H8B 0.9800 . ?
C8 H8C 0.9800 . ?
C15 C16 1.375(3) . ?
C15 H15 0.9500 . ?
C11 H11A 0.9800 . ?
C11 H11B 0.9800 . ?
C11 H11C 0.9800 . ?
